data_4088471
loop_
_publ_author_name
'Shoken, Dana'
'Shimon, Linda J. W.'
'Tamm, Matthias'
'Eisen, Moris S.'

_publ_section_title
;
 Synthesis of Imidazolin-2-iminato Titanium Complexes Containing Aryloxo
 Ligands and Their Catalytic Performance in the Polymerization of
 \a-Olefins
;
_journal_issue 8
_journal_name_full Organometallics
_journal_page_first 1125
_journal_paper_doi 10.1021/acs.organomet.6b00117
_journal_volume 35
_journal_year 2016
_chemical_formula_sum 'C33 H54 Cl2 N3 O2 Ti'
_chemical_formula_weight 643.59
_chemical_name_common 'Moris-332 (Dana)'
_space_group_IT_number 15
_space_group_name_Hall '-C 2yc'
_space_group_name_H-M_alt 'C 1 2/c 1'
_symmetry_cell_setting monoclinic
_symmetry_space_group_name_H-M 'C 1 2/c 1'
_atom_sites_solution_hydrogens geom
_atom_sites_solution_primary direct
_atom_sites_solution_secondary difmap
_audit_creation_method SHELXL-97
_cell_angle_alpha 90.00
_cell_angle_beta 112.295(6)
_cell_angle_gamma 90.00
_cell_formula_units_Z 8
_cell_length_a 26.868(3)
_cell_length_b 16.555(3)
_cell_length_c 17.261(3)
_cell_measurement_reflns_used 5589
_cell_measurement_temperature 250(1)
_cell_measurement_theta_max 26.13
_cell_measurement_theta_min 2.46
_cell_volume 7104(2)
_computing_cell_refinement 'APEX2 v2010.7-0 (Bruker AXS)'
_computing_data_collection 'Bruker Instrument Service v2010.7.0.0'
_computing_data_reduction 'SAINT V7.68A (Bruker AXS, 2009)'
_computing_structure_refinement 'SHELXL-97 (Sheldrick, 2008)'
_computing_structure_solution 'SHELXS-97 (Sheldrick, 2008)'
_diffrn_ambient_temperature 250(1)
_diffrn_measured_fraction_theta_full 0.992
_diffrn_measured_fraction_theta_max 0.992
_diffrn_measurement_device_type 'Bruker APEX2 DUO'
_diffrn_measurement_method '\w -scan'
_diffrn_radiation_monochromator graphite
_diffrn_radiation_source 'fine-focus sealed tube'
_diffrn_radiation_type MoK\a
_diffrn_radiation_wavelength 0.71073
_diffrn_reflns_av_R_equivalents 0.0562
_diffrn_reflns_av_sigmaI/netI 0.0783
_diffrn_reflns_limit_h_max 29
_diffrn_reflns_limit_h_min -31
_diffrn_reflns_limit_k_max 16
_diffrn_reflns_limit_k_min -19
_diffrn_reflns_limit_l_max 18
_diffrn_reflns_limit_l_min -20
_diffrn_reflns_number 14760
_diffrn_reflns_theta_full 25.00
_diffrn_reflns_theta_max 25.00
_diffrn_reflns_theta_min 1.48
_diffrn_standards_interval_count 0
_diffrn_standards_interval_time 0
_diffrn_standards_number 0
_exptl_absorpt_coefficient_mu 0.423
_exptl_absorpt_correction_T_max 0.9229
_exptl_absorpt_correction_T_min 0.7672
_exptl_absorpt_correction_type multi-scan
_exptl_absorpt_process_details 'SADABS V2008/1 (Bruker AXS)'
_exptl_crystal_colour colorless
_exptl_crystal_density_diffrn 1.204
_exptl_crystal_density_method 'not measured'
_exptl_crystal_description 2726
_exptl_crystal_F_000 2760
_exptl_crystal_size_max 0.66
_exptl_crystal_size_mid 0.25
_exptl_crystal_size_min 0.19
_refine_diff_density_max 0.825
_refine_diff_density_min -0.605
_refine_diff_density_rms 0.097
_refine_ls_extinction_method none
_refine_ls_goodness_of_fit_ref 1.060
_refine_ls_hydrogen_treatment constr
_refine_ls_matrix_type full
_refine_ls_number_parameters 330
_refine_ls_number_reflns 6217
_refine_ls_number_restraints 13
_refine_ls_restrained_S_all 1.062
_refine_ls_R_factor_all 0.1459
_refine_ls_R_factor_gt 0.0816
_refine_ls_shift/su_max 0.016
_refine_ls_shift/su_mean 0.001
_refine_ls_structure_factor_coef Fsqd
_refine_ls_weighting_details 'calc w=1/[\s^2^(Fo^2^)+(0.1548P)^2^+16.0443P] where P=(Fo^2^+2Fc^2^)/3'
_refine_ls_weighting_scheme calc
_refine_ls_wR_factor_gt 0.2443
_refine_ls_wR_factor_ref 0.2733
_reflns_number_gt 3830
_reflns_number_total 6217
_reflns_threshold_expression >2sigma(I)
_cod_data_source_file om6b00117_si_002.cif
_cod_data_source_block Moris-332
_cod_depositor_comments
;
The following automatic conversions were performed:

data item '_symmetry_cell_setting' value 'Monoclinic' was changed to
'monoclinic' in accordance with the
/home/saulius/struct/COD-crude-data/automatic-downloads/DataCite-retrospective/ACS/depositions/lib/dictionaries/cif_core.dic
dictionary named 'cif_core.dic' version 2.4.2 last updated on
2011-04-26.

Automatic conversion script
Id: cif_fix_values 6909 2019-04-08 15:41:33Z antanas 
;
_cod_original_sg_symbol_H-M 'P 21/c'
_cod_database_code 4088471

loop_
_symmetry_equiv_pos_as_xyz
'x, y, z'
'-x, y, -z+1/2'
'x+1/2, y+1/2, z'
'-x+1/2, y+1/2, -z+1/2'
'-x, -y, -z'
'x, -y, z-1/2'
'-x+1/2, -y+1/2, -z'
'x+1/2, -y+1/2, z-1/2'

loop_
_atom_site_label
_atom_site_type_symbol
_atom_site_fract_x
_atom_site_fract_y
_atom_site_fract_z
_atom_site_U_iso_or_equiv
_atom_site_adp_type
_atom_site_occupancy
_atom_site_symmetry_multiplicity
_atom_site_calc_flag
_atom_site_refinement_flags
Ti1 Ti 0.22492(4) 0.51816(6) 0.10419(5) 0.0413(3) Uani 1 1 d .
Cl1 Cl 0.16649(7) 0.41318(12) 0.07299(9) 0.0750(6) Uani 1 1 d .
Cl2 Cl 0.18312(7) 0.61770(11) 0.14630(9) 0.0686(5) Uani 1 1 d .
O1 O 0.28650(14) 0.4853(2) 0.18637(18) 0.0383(8) Uani 1 1 d .
N1 N 0.23219(16) 0.5542(3) 0.0142(2) 0.0387(10) Uani 1 1 d .
N2 N 0.27741(16) 0.6230(2) -0.0637(2) 0.0367(9) Uani 1 1 d .
N3 N 0.19474(16) 0.5814(3) -0.1328(2) 0.0379(10) Uani 1 1 d .
C1 C 0.23493(19) 0.5835(3) -0.0553(3) 0.0334(10) Uani 1 1 d .
C2 C 0.2622(2) 0.6458(3) -0.1461(3) 0.0476(13) Uani 1 1 d .
H2 H 0.2832 0.6745 -0.1687 0.057 Uiso 1 1 calc R
C3 C 0.2125(2) 0.6200(3) -0.1877(3) 0.0470(13) Uani 1 1 d .
H3 H 0.1930 0.6269 -0.2447 0.056 Uiso 1 1 calc R
C4 C 0.1414(2) 0.5399(3) -0.1561(3) 0.0438(12) Uani 1 1 d .
C5 C 0.1086(3) 0.5563(5) -0.2486(4) 0.0667(18) Uani 1 1 d .
H5A H 0.1025 0.6133 -0.2572 0.100 Uiso 1 1 calc R
H5B H 0.0747 0.5288 -0.2651 0.100 Uiso 1 1 calc R
H5C H 0.1279 0.5370 -0.2816 0.100 Uiso 1 1 calc R
C6 C 0.1115(2) 0.5744(4) -0.1035(4) 0.0551(15) Uani 1 1 d .
H6A H 0.1309 0.5615 -0.0456 0.083 Uiso 1 1 calc R
H6B H 0.0761 0.5514 -0.1218 0.083 Uiso 1 1 calc R
H6C H 0.1087 0.6320 -0.1102 0.083 Uiso 1 1 calc R
C7 C 0.1509(2) 0.4502(3) -0.1437(4) 0.0534(14) Uani 1 1 d .
H7A H 0.1691 0.4311 -0.1784 0.080 Uiso 1 1 calc R
H7B H 0.1170 0.4229 -0.1586 0.080 Uiso 1 1 calc R
H7C H 0.1726 0.4394 -0.0860 0.080 Uiso 1 1 calc R
C8 C 0.3297(2) 0.6463(3) 0.0034(3) 0.0406(12) Uani 1 1 d .
C9 C 0.3546(2) 0.5737(4) 0.0582(4) 0.0521(14) Uani 1 1 d .
H9A H 0.3319 0.5567 0.0866 0.078 Uiso 1 1 calc R
H9B H 0.3894 0.5882 0.0987 0.078 Uiso 1 1 calc R
H9C H 0.3584 0.5303 0.0239 0.078 Uiso 1 1 calc R
C10 C 0.3681(2) 0.6740(5) -0.0380(4) 0.0674(18) Uani 1 1 d .
H10A H 0.3726 0.6313 -0.0724 0.101 Uiso 1 1 calc R
H10B H 0.4024 0.6874 0.0045 0.101 Uiso 1 1 calc R
H10C H 0.3534 0.7207 -0.0720 0.101 Uiso 1 1 calc R
C11 C 0.3187(2) 0.7150(4) 0.0522(3) 0.0534(14) Uani 1 1 d .
H11A H 0.3052 0.7606 0.0159 0.080 Uiso 1 1 calc R
H11B H 0.3515 0.7298 0.0975 0.080 Uiso 1 1 calc R
H11C H 0.2925 0.6984 0.0744 0.080 Uiso 1 1 calc R
C12 C 0.3383(2) 0.4684(3) 0.2349(3) 0.0381(11) Uani 1 1 d .
C13 C 0.3632(2) 0.3987(3) 0.2189(3) 0.0469(13) Uani 1 1 d .
C14 C 0.4172(3) 0.3872(4) 0.2697(4) 0.0617(16) Uani 1 1 d .
H14 H 0.4349 0.3424 0.2600 0.074 Uiso 1 1 calc R
C16 C 0.4193(2) 0.5039(4) 0.3483(3) 0.0521(14) Uani 1 1 d .
H16 H 0.4384 0.5381 0.3923 0.063 Uiso 1 1 calc R
C15 C 0.4454(3) 0.4385(5) 0.3329(4) 0.0690(18) Uani 1 1 d .
C17 C 0.3660(2) 0.5215(3) 0.3015(3) 0.0415(12) Uani 1 1 d .
C18 C 0.3343(3) 0.3348(3) 0.1539(3) 0.0526(14) Uani 1 1 d .
C19 C 0.3100(3) 0.3687(4) 0.0646(3) 0.0621(17) Uani 1 1 d .
H19A H 0.2830 0.4080 0.0612 0.093 Uiso 1 1 calc R
H19B H 0.2941 0.3256 0.0260 0.093 Uiso 1 1 calc R
H19C H 0.3378 0.3938 0.0509 0.093 Uiso 1 1 calc R
C20 C 0.2893(3) 0.2956(4) 0.1754(4) 0.0672(18) Uani 1 1 d .
H20A H 0.3047 0.2697 0.2290 0.101 Uiso 1 1 calc R
H20B H 0.2709 0.2562 0.1335 0.101 Uiso 1 1 calc R
H20C H 0.2644 0.3364 0.1771 0.101 Uiso 1 1 calc R
C21 C 0.3713(3) 0.2655(4) 0.1496(5) 0.084(2) Uani 1 1 d .
H21A H 0.4006 0.2870 0.1371 0.126 Uiso 1 1 calc R
H21B H 0.3512 0.2281 0.1065 0.126 Uiso 1 1 calc R
H21C H 0.3852 0.2380 0.2025 0.126 Uiso 1 1 calc R
C22 C 0.3399(2) 0.5952(3) 0.3240(3) 0.0405(12) Uani 1 1 d .
C23 C 0.3774(2) 0.6385(4) 0.4019(4) 0.0578(15) Uani 1 1 d .
H23A H 0.3593 0.6844 0.4130 0.087 Uiso 1 1 calc R
H23B H 0.4089 0.6562 0.3930 0.087 Uiso 1 1 calc R
H23C H 0.3878 0.6022 0.4488 0.087 Uiso 1 1 calc R
C24 C 0.2913(2) 0.5703(3) 0.3430(3) 0.0449(13) Uani 1 1 d .
H24A H 0.2668 0.5403 0.2965 0.067 Uiso 1 1 calc R
H24B H 0.2736 0.6177 0.3520 0.067 Uiso 1 1 calc R
H24C H 0.3028 0.5373 0.3923 0.067 Uiso 1 1 calc R
C25 C 0.3251(2) 0.6578(4) 0.2532(4) 0.0549(14) Uani 1 1 d .
H25A H 0.3006 0.6341 0.2022 0.082 Uiso 1 1 calc R
H25B H 0.3571 0.6750 0.2456 0.082 Uiso 1 1 calc R
H25C H 0.3082 0.7036 0.2674 0.082 Uiso 1 1 calc R
C26 C 0.5058(3) 0.4247(6) 0.3858(6) 0.113(3) Uani 1 1 d .
H26A H 0.5204 0.4715 0.4196 0.169 Uiso 1 1 calc R
H26B H 0.5247 0.4155 0.3492 0.169 Uiso 1 1 calc R
H26C H 0.5098 0.3785 0.4213 0.169 Uiso 1 1 calc R
O31 O 0.0202(16) 0.593(2) 0.064(2) 0.59(2) Uiso 1 1 d D
C32 C -0.0005(11) 0.649(2) -0.0012(14) 0.330(13) Uiso 1 1 d D
H32A H 0.0176 0.6502 -0.0403 0.396 Uiso 1 1 calc R
H32B H -0.0393 0.6480 -0.0297 0.396 Uiso 1 1 calc R
C33 C 0.0185(19) 0.7046(17) 0.063(2) 0.50(3) Uiso 1 1 d D
H33A H 0.0028 0.7573 0.0441 0.605 Uiso 1 1 calc R
H33B H 0.0573 0.7092 0.0821 0.605 Uiso 1 1 calc R
C34 C 0.0034(11) 0.6763(17) 0.1315(15) 0.303(12) Uiso 1 1 d D
H34A H 0.0318 0.6888 0.1849 0.364 Uiso 1 1 calc R
H34B H -0.0293 0.7031 0.1290 0.364 Uiso 1 1 calc R
C35 C -0.0048(13) 0.5919(17) 0.1236(17) 0.355(16) Uiso 1 1 d D
H35A H -0.0424 0.5761 0.1005 0.425 Uiso 1 1 calc R
H35B H 0.0150 0.5619 0.1742 0.425 Uiso 1 1 calc R
C27 C 0.0000 0.1196(9) 0.2500 0.199(9) Uiso 1 2 d SD
H27 H 0.0000 0.0634 0.2500 0.238 Uiso 1 2 calc SR
C28 C 0.0043(6) 0.1632(9) 0.3223(6) 0.185(6) Uiso 1 1 d D
H28 H 0.0129 0.1372 0.3735 0.222 Uiso 1 1 calc R
C29 C -0.0047(10) 0.2469(9) 0.3153(9) 0.321(12) Uiso 1 1 d D
H29 H -0.0139 0.2738 0.3552 0.385 Uiso 1 1 calc R
C30 C 0.0000 0.2896(9) 0.2500 0.42(3) Uiso 1 2 d SD
H30 H 0.0000 0.3457 0.2500 0.504 Uiso 1 2 calc SR

loop_
_atom_site_aniso_label
_atom_site_aniso_U_11
_atom_site_aniso_U_22
_atom_site_aniso_U_33
_atom_site_aniso_U_23
_atom_site_aniso_U_13
_atom_site_aniso_U_12
Ti1 0.0490(6) 0.0502(6) 0.0250(5) 0.0033(4) 0.0142(4) -0.0079(4)
Cl1 0.0807(11) 0.0868(13) 0.0497(9) 0.0051(8) 0.0161(8) -0.0406(9)
Cl2 0.0722(10) 0.0872(13) 0.0484(9) 0.0026(8) 0.0251(7) 0.0200(9)
O1 0.053(2) 0.040(2) 0.0222(16) -0.0002(14) 0.0136(14) -0.0024(16)
N1 0.050(2) 0.039(2) 0.026(2) 0.0015(18) 0.0132(17) -0.0050(19)
N2 0.050(2) 0.034(2) 0.028(2) 0.0007(17) 0.0174(18) -0.0042(19)
N3 0.048(2) 0.038(2) 0.025(2) -0.0020(17) 0.0105(17) 0.0005(19)
C1 0.043(3) 0.031(3) 0.027(2) -0.003(2) 0.015(2) -0.001(2)
C2 0.068(3) 0.050(3) 0.030(3) 0.006(2) 0.024(3) -0.008(3)
C3 0.066(3) 0.049(3) 0.025(2) 0.004(2) 0.016(2) -0.005(3)
C4 0.046(3) 0.046(3) 0.033(3) -0.003(2) 0.008(2) -0.002(2)
C5 0.062(4) 0.082(5) 0.044(3) -0.001(3) 0.006(3) -0.006(3)
C6 0.052(3) 0.060(4) 0.052(3) -0.005(3) 0.018(3) 0.000(3)
C7 0.060(3) 0.047(3) 0.052(3) -0.014(3) 0.019(3) -0.016(3)
C8 0.050(3) 0.038(3) 0.033(3) 0.004(2) 0.015(2) -0.006(2)
C9 0.051(3) 0.049(3) 0.049(3) 0.006(3) 0.011(3) -0.002(3)
C10 0.057(4) 0.085(5) 0.064(4) 0.010(4) 0.027(3) -0.013(3)
C11 0.066(4) 0.043(3) 0.044(3) -0.008(3) 0.013(3) -0.010(3)
C12 0.051(3) 0.040(3) 0.025(2) 0.005(2) 0.017(2) 0.003(2)
C13 0.070(4) 0.043(3) 0.035(3) 0.005(2) 0.029(3) 0.009(3)
C14 0.076(4) 0.052(4) 0.061(4) 0.003(3) 0.030(3) 0.021(3)
C16 0.048(3) 0.062(4) 0.038(3) -0.002(3) 0.007(2) 0.004(3)
C15 0.058(4) 0.080(5) 0.061(4) 0.004(4) 0.013(3) 0.017(4)
C17 0.057(3) 0.043(3) 0.027(2) 0.006(2) 0.020(2) 0.003(2)
C18 0.089(4) 0.036(3) 0.042(3) -0.002(2) 0.036(3) 0.002(3)
C19 0.115(5) 0.043(3) 0.042(3) -0.005(3) 0.044(3) -0.006(3)
C20 0.114(5) 0.048(4) 0.051(3) -0.008(3) 0.045(4) -0.023(4)
C21 0.125(6) 0.048(4) 0.085(5) -0.016(4) 0.047(5) 0.012(4)
C22 0.056(3) 0.038(3) 0.027(2) -0.002(2) 0.016(2) 0.000(2)
C23 0.067(4) 0.060(4) 0.047(3) -0.018(3) 0.022(3) -0.013(3)
C24 0.061(3) 0.049(3) 0.028(2) -0.003(2) 0.020(2) 0.000(3)
C25 0.075(4) 0.045(3) 0.050(3) 0.002(3) 0.029(3) -0.007(3)
C26 0.065(5) 0.135(9) 0.114(7) -0.008(6) 0.007(5) 0.031(5)

loop_
_atom_type_symbol
_atom_type_description
_atom_type_scat_dispersion_real
_atom_type_scat_dispersion_imag
_atom_type_scat_source
C C 0.0033 0.0016 'International Tables Vol C Tables 4.2.6.8 and 6.1.1.4'
H H 0.0000 0.0000 'International Tables Vol C Tables 4.2.6.8 and 6.1.1.4'
N N 0.0061 0.0033 'International Tables Vol C Tables 4.2.6.8 and 6.1.1.4'
O O 0.0106 0.0060 'International Tables Vol C Tables 4.2.6.8 and 6.1.1.4'
Cl Cl 0.1484 0.1585 'International Tables Vol C Tables 4.2.6.8 and 6.1.1.4'
Ti Ti 0.2776 0.4457 'International Tables Vol C Tables 4.2.6.8 and 6.1.1.4'

loop_
_geom_angle_atom_site_label_1
_geom_angle_atom_site_label_2
_geom_angle_atom_site_label_3
_geom_angle
_geom_angle_site_symmetry_1
_geom_angle_site_symmetry_3
N1 Ti1 O1 115.09(17) . .
N1 Ti1 Cl2 105.88(15) . .
O1 Ti1 Cl2 112.67(12) . .
N1 Ti1 Cl1 110.67(14) . .
O1 Ti1 Cl1 107.51(12) . .
Cl2 Ti1 Cl1 104.55(8) . .
C12 O1 Ti1 165.6(3) . .
C1 N1 Ti1 176.7(4) . .
C1 N2 C2 107.9(4) . .
C1 N2 C8 128.2(4) . .
C2 N2 C8 123.7(4) . .
C1 N3 C3 108.2(4) . .
C1 N3 C4 126.5(4) . .
C3 N3 C4 125.2(4) . .
N1 C1 N3 125.8(4) . .
N1 C1 N2 127.3(4) . .
N3 C1 N2 106.9(4) . .
C3 C2 N2 108.4(4) . .
C3 C2 H2 125.8 . .
N2 C2 H2 125.8 . .
C2 C3 N3 108.6(4) . .
C2 C3 H3 125.7 . .
N3 C3 H3 125.7 . .
C7 C4 N3 108.7(4) . .
C7 C4 C5 108.9(5) . .
N3 C4 C5 108.3(4) . .
C7 C4 C6 112.4(5) . .
N3 C4 C6 109.4(4) . .
C5 C4 C6 109.1(5) . .
C4 C5 H5A 109.5 . .
C4 C5 H5B 109.5 . .
H5A C5 H5B 109.5 . .
C4 C5 H5C 109.5 . .
H5A C5 H5C 109.5 . .
H5B C5 H5C 109.5 . .
C4 C6 H6A 109.5 . .
C4 C6 H6B 109.5 . .
H6A C6 H6B 109.5 . .
C4 C6 H6C 109.5 . .
H6A C6 H6C 109.5 . .
H6B C6 H6C 109.5 . .
C4 C7 H7A 109.5 . .
C4 C7 H7B 109.5 . .
H7A C7 H7B 109.5 . .
C4 C7 H7C 109.5 . .
H7A C7 H7C 109.5 . .
H7B C7 H7C 109.5 . .
N2 C8 C11 107.6(4) . .
N2 C8 C9 110.0(4) . .
C11 C8 C9 112.5(4) . .
N2 C8 C10 108.5(4) . .
C11 C8 C10 110.1(5) . .
C9 C8 C10 108.2(5) . .
C8 C9 H9A 109.5 . .
C8 C9 H9B 109.5 . .
H9A C9 H9B 109.5 . .
C8 C9 H9C 109.5 . .
H9A C9 H9C 109.5 . .
H9B C9 H9C 109.5 . .
C8 C10 H10A 109.5 . .
C8 C10 H10B 109.5 . .
H10A C10 H10B 109.5 . .
C8 C10 H10C 109.5 . .
H10A C10 H10C 109.5 . .
H10B C10 H10C 109.5 . .
C8 C11 H11A 109.5 . .
C8 C11 H11B 109.5 . .
H11A C11 H11B 109.5 . .
C8 C11 H11C 109.5 . .
H11A C11 H11C 109.5 . .
H11B C11 H11C 109.5 . .
O1 C12 C13 120.0(4) . .
O1 C12 C17 118.4(4) . .
C13 C12 C17 121.6(5) . .
C14 C13 C12 116.4(5) . .
C14 C13 C18 119.2(5) . .
C12 C13 C18 124.4(5) . .
C15 C14 C13 123.2(6) . .
C15 C14 H14 118.4 . .
C13 C14 H14 118.4 . .
C15 C16 C17 123.1(6) . .
C15 C16 H16 118.4 . .
C17 C16 H16 118.4 . .
C14 C15 C16 118.6(6) . .
C14 C15 C26 121.2(7) . .
C16 C15 C26 120.1(7) . .
C16 C17 C12 117.0(5) . .
C16 C17 C22 119.6(5) . .
C12 C17 C22 123.5(5) . .
C13 C18 C20 110.1(4) . .
C13 C18 C21 113.3(5) . .
C20 C18 C21 106.1(5) . .
C13 C18 C19 112.9(5) . .
C20 C18 C19 108.9(5) . .
C21 C18 C19 105.1(5) . .
C18 C19 H19A 109.5 . .
C18 C19 H19B 109.5 . .
H19A C19 H19B 109.5 . .
C18 C19 H19C 109.5 . .
H19A C19 H19C 109.5 . .
H19B C19 H19C 109.5 . .
C18 C20 H20A 109.5 . .
C18 C20 H20B 109.5 . .
H20A C20 H20B 109.5 . .
C18 C20 H20C 109.5 . .
H20A C20 H20C 109.5 . .
H20B C20 H20C 109.5 . .
C18 C21 H21A 109.5 . .
C18 C21 H21B 109.5 . .
H21A C21 H21B 109.5 . .
C18 C21 H21C 109.5 . .
H21A C21 H21C 109.5 . .
H21B C21 H21C 109.5 . .
C23 C22 C24 105.9(4) . .
C23 C22 C17 112.7(4) . .
C24 C22 C17 110.7(4) . .
C23 C22 C25 105.6(5) . .
C24 C22 C25 111.7(4) . .
C17 C22 C25 109.9(4) . .
C22 C23 H23A 109.5 . .
C22 C23 H23B 109.5 . .
H23A C23 H23B 109.5 . .
C22 C23 H23C 109.5 . .
H23A C23 H23C 109.5 . .
H23B C23 H23C 109.5 . .
C22 C24 H24A 109.5 . .
C22 C24 H24B 109.5 . .
H24A C24 H24B 109.5 . .
C22 C24 H24C 109.5 . .
H24A C24 H24C 109.5 . .
H24B C24 H24C 109.5 . .
C22 C25 H25A 109.5 . .
C22 C25 H25B 109.5 . .
H25A C25 H25B 109.5 . .
C22 C25 H25C 109.5 . .
H25A C25 H25C 109.5 . .
H25B C25 H25C 109.5 . .
C15 C26 H26A 109.5 . .
C15 C26 H26B 109.5 . .
H26A C26 H26B 109.5 . .
C15 C26 H26C 109.5 . .
H26A C26 H26C 109.5 . .
H26B C26 H26C 109.5 . .
C32 O31 C35 116(2) . .
C33 C32 O31 83(2) . .
C33 C32 H32A 114.7 . .
O31 C32 H32A 114.8 . .
C33 C32 H32B 114.8 . .
O31 C32 H32B 114.7 . .
H32A C32 H32B 111.8 . .
C32 C33 C34 107.7(18) . .
C32 C33 H33A 110.1 . .
C34 C33 H33A 110.1 . .
C32 C33 H33B 110.2 . .
C34 C33 H33B 110.2 . .
H33A C33 H33B 108.5 . .
C35 C34 C33 108.7(17) . .
C35 C34 H34A 110.0 . .
C33 C34 H34A 109.9 . .
C35 C34 H34B 109.9 . .
C33 C34 H34B 110.0 . .
H34A C34 H34B 108.3 . .
C34 C35 O31 87.5(19) . .
C34 C35 H35A 114.1 . .
O31 C35 H35A 114.1 . .
C34 C35 H35B 114.1 . .
O31 C35 H35B 114.1 . .
H35A C35 H35B 111.3 . .
C28 C27 C28 118.3(6) . 2
C28 C27 H27 120.9 . .
C28 C27 H27 120.9 2 .
C29 C28 C27 118.4(6) . .
C29 C28 H28 120.8 . .
C27 C28 H28 120.8 . .
C30 C29 C28 120.8(7) . .
C30 C29 H29 119.6 . .
C28 C29 H29 119.6 . .
C29 C30 C29 118.2(6) . 2
C29 C30 H30 120.9 . .
C29 C30 H30 120.9 2 .

loop_
_geom_bond_atom_site_label_1
_geom_bond_atom_site_label_2
_geom_bond_distance
_geom_bond_site_symmetry_2
Ti1 N1 1.743(4) .
Ti1 O1 1.807(3) .
Ti1 Cl2 2.2638(19) .
Ti1 Cl1 2.2657(18) .
O1 C12 1.354(6) .
N1 C1 1.322(6) .
N2 C1 1.370(6) .
N2 C2 1.375(6) .
N2 C8 1.493(6) .
N3 C1 1.364(6) .
N3 C3 1.371(6) .
N3 C4 1.499(7) .
C2 C3 1.323(8) .
C2 H2 0.9300 .
C3 H3 0.9300 .
C4 C7 1.509(8) .
C4 C5 1.527(7) .
C4 C6 1.535(7) .
C5 H5A 0.9600 .
C5 H5B 0.9600 .
C5 H5C 0.9600 .
C6 H6A 0.9600 .
C6 H6B 0.9600 .
C6 H6C 0.9600 .
C7 H7A 0.9600 .
C7 H7B 0.9600 .
C7 H7C 0.9600 .
C8 C11 1.510(7) .
C8 C9 1.518(7) .
C8 C10 1.532(7) .
C9 H9A 0.9600 .
C9 H9B 0.9600 .
C9 H9C 0.9600 .
C10 H10A 0.9600 .
C10 H10B 0.9600 .
C10 H10C 0.9600 .
C11 H11A 0.9600 .
C11 H11B 0.9600 .
C11 H11C 0.9600 .
C12 C13 1.413(7) .
C12 C17 1.414(7) .
C13 C14 1.396(8) .
C13 C18 1.522(8) .
C14 C15 1.363(9) .
C14 H14 0.9300 .
C16 C15 1.368(9) .
C16 C17 1.383(7) .
C16 H16 0.9300 .
C15 C26 1.548(9) .
C17 C22 1.530(7) .
C18 C20 1.534(8) .
C18 C21 1.540(9) .
C18 C19 1.534(8) .
C19 H19A 0.9600 .
C19 H19B 0.9600 .
C19 H19C 0.9600 .
C20 H20A 0.9600 .
C20 H20B 0.9600 .
C20 H20C 0.9600 .
C21 H21A 0.9600 .
C21 H21B 0.9600 .
C21 H21C 0.9600 .
C22 C23 1.520(7) .
C22 C24 1.517(7) .
C22 C25 1.537(7) .
C23 H23A 0.9600 .
C23 H23B 0.9600 .
C23 H23C 0.9600 .
C24 H24A 0.9600 .
C24 H24B 0.9600 .
C24 H24C 0.9600 .
C25 H25A 0.9600 .
C25 H25B 0.9600 .
C25 H25C 0.9600 .
C26 H26A 0.9600 .
C26 H26B 0.9600 .
C26 H26C 0.9600 .
O31 C32 1.398(19) .
O31 C35 1.429(19) .
C32 C33 1.381(19) .
C32 H32A 0.9700 .
C32 H32B 0.9700 .
C33 C34 1.461(18) .
C33 H33A 0.9700 .
C33 H33B 0.9700 .
C34 C35 1.413(17) .
C34 H34A 0.9700 .
C34 H34B 0.9700 .
C35 H35A 0.9700 .
C35 H35B 0.9700 .
C27 C28 1.408(8) .
C27 C28 1.408(8) 2
C27 H27 0.9300 .
C28 C29 1.403(7) .
C28 H28 0.9300 .
C29 C30 1.375(9) .
C29 H29 0.9300 .
C30 C29 1.375(9) 2
C30 H30 0.9300 .
